data_7240577
loop_
_publ_author_name
'Handke, Marcel'
'Wu, Yang'
'Li, Yuantao'
'Hu, Chunhua T.'
'Ward, Michael D.'

_publ_section_title
;
 Encapsulation of the [Ru(bpy)3]2+ luminophore in a unique hydrogen-bonded
 host framework
;
_journal_name_full CrystEngComm
_journal_paper_doi 10.1039/D0CE00680G
_journal_year 2020
_chemical_formula_sum 'C80.21 H81.43 N19 O22.43 Ru S6'
_chemical_formula_weight 1963.90
_space_group_crystal_system monoclinic
_space_group_IT_number 12
_space_group_name_Hall '-C 2y'
_space_group_name_H-M_alt 'C 1 2/m 1'
_atom_sites_solution_hydrogens geom
_audit_creation_method SHELXL-2016/6
_audit_update_record
;
2020-02-04 deposited with the CCDC.	2020-05-13 downloaded from the CCDC.
;
_cell_angle_alpha 90
_cell_angle_beta 91.0190(10)
_cell_angle_gamma 90
_cell_formula_units_Z 4
_cell_length_a 16.8829(11)
_cell_length_b 35.023(2)
_cell_length_c 15.9550(10)
_cell_measurement_reflns_used 9680
_cell_measurement_temperature 100(2)
_cell_measurement_theta_max 28.24
_cell_measurement_theta_min 2.33
_cell_volume 9432.5(10)
_computing_cell_refinement 'Bruker SAINT'
_computing_data_collection 'Bruker APEX2'
_computing_data_reduction 'Bruker SAINT'
_computing_structure_refinement 'SHELXL-2016/6 (Sheldrick, 2016)'
_computing_structure_solution 'SHELXT (Sheldrick 2008)'
_diffrn_ambient_temperature 100(2)
_diffrn_measured_fraction_theta_full 1.000
_diffrn_measured_fraction_theta_max 1.000
_diffrn_measurement_device_type 'Bruker APEX-II CCD'
_diffrn_measurement_method '\w scans'
_diffrn_radiation_monochromator graphite
_diffrn_radiation_source 'sealed tube'
_diffrn_radiation_type MoK\a
_diffrn_radiation_wavelength 0.71073
_diffrn_reflns_av_R_equivalents 0.0226
_diffrn_reflns_av_unetI/netI 0.0143
_diffrn_reflns_Laue_measured_fraction_full 1.000
_diffrn_reflns_Laue_measured_fraction_max 1.000
_diffrn_reflns_limit_h_max 22
_diffrn_reflns_limit_h_min -22
_diffrn_reflns_limit_k_max 46
_diffrn_reflns_limit_k_min -46
_diffrn_reflns_limit_l_max 21
_diffrn_reflns_limit_l_min -21
_diffrn_reflns_number 74145
_diffrn_reflns_point_group_measured_fraction_full 1.000
_diffrn_reflns_point_group_measured_fraction_max 1.000
_diffrn_reflns_theta_full 25.242
_diffrn_reflns_theta_max 28.269
_diffrn_reflns_theta_min 1.276
_exptl_absorpt_coefficient_mu 0.378
_exptl_absorpt_correction_T_max 0.7457
_exptl_absorpt_correction_T_min 0.7167
_exptl_absorpt_correction_type multi-scan
_exptl_absorpt_process_details SADABS
_exptl_crystal_colour purple
_exptl_crystal_density_diffrn 1.383
_exptl_crystal_description block
_exptl_crystal_F_000 4061
_exptl_crystal_size_max 0.560
_exptl_crystal_size_mid 0.500
_exptl_crystal_size_min 0.340
_refine_diff_density_max 3.162
_refine_diff_density_min -0.971
_refine_diff_density_rms 0.124
_refine_ls_extinction_method none
_refine_ls_goodness_of_fit_ref 1.753
_refine_ls_hydrogen_treatment constr
_refine_ls_matrix_type full
_refine_ls_number_parameters 557
_refine_ls_number_reflns 11888
_refine_ls_number_restraints 136
_refine_ls_restrained_S_all 1.789
_refine_ls_R_factor_all 0.0943
_refine_ls_R_factor_gt 0.0827
_refine_ls_shift/su_max 0.001
_refine_ls_shift/su_mean 0.000
_refine_ls_structure_factor_coef Fsqd
_refine_ls_weighting_details 'w=1/[\s^2^(Fo^2^)+(0.1605P)^2^] where P=(Fo^2^+2Fc^2^)/3'
_refine_ls_weighting_scheme calc
_refine_ls_wR_factor_gt 0.2861
_refine_ls_wR_factor_ref 0.3128
_reflns_Friedel_coverage 0.000
_reflns_number_gt 9962
_reflns_number_total 11888
_reflns_threshold_expression 'I > 2\s(I)'
_cod_data_source_file d0ce00680g2.cif
_cod_data_source_block 17mdw5mh_sq
_cod_original_sg_symbol_H-M 'C 2/m'
_cod_database_code 7240577
_shelx_shelxl_version_number 2016/6
_shelx_space_group_comment
;
The symmetry employed for this shelxl refinement is uniquely defined
by the following loop, which should always be used as a source of
symmetry information in preference to the above space-group names.
They are only intended as comments.
;
_shelx_estimated_absorpt_t_min 0.816
_shelx_estimated_absorpt_t_max 0.882

loop_
_space_group_symop_operation_xyz
'x, y, z'
'-x, y, -z'
'x+1/2, y+1/2, z'
'-x+1/2, y+1/2, -z'
'-x, -y, -z'
'x, -y, z'
'-x+1/2, -y+1/2, -z'
'x+1/2, -y+1/2, z'

loop_
_atom_site_label
_atom_site_type_symbol
_atom_site_fract_x
_atom_site_fract_y
_atom_site_fract_z
_atom_site_U_iso_or_equiv
_atom_site_adp_type
_atom_site_occupancy
_atom_site_site_symmetry_order
_atom_site_calc_flag
_atom_site_refinement_flags_posn
_atom_site_refinement_flags_adp
_atom_site_refinement_flags_occupancy
_atom_site_disorder_assembly
_atom_site_disorder_group
S1 S 0.16095(12) 0.32205(4) 0.19410(11) 0.0622(4) Uani 0.780(3) 1 d D U P A 1
O1 O 0.2384(3) 0.33542(13) 0.2271(4) 0.0891(9) Uani 0.780(3) 1 d D U P A 1
O2 O 0.1107(3) 0.31338(14) 0.2652(4) 0.0891(9) Uani 0.780(3) 1 d D . P A 1
O3 O 0.1758(6) 0.2946(2) 0.1305(4) 0.0891(9) Uani 0.780(3) 1 d D . P A 1
C1 C 0.11762(17) 0.36184(7) 0.14184(17) 0.0400(4) Uani 0.780(3) 1 d G . P A 1
C2 C 0.15653(15) 0.37815(9) 0.07465(19) 0.0400(4) Uani 0.780(3) 1 d G . P A 1
H2 H 0.203266 0.366651 0.054012 0.048 Uiso 0.780(3) 1 calc R U P A 1
C3 C 0.1271(2) 0.41128(9) 0.03767(18) 0.0400(4) Uani 0.780(3) 1 d G . P A 1
H3 H 0.153647 0.422432 -0.008248 0.048 Uiso 0.780(3) 1 calc R U P A 1
C4 C 0.0587(2) 0.42811(8) 0.0679(2) 0.0400(4) Uani 0.780(3) 1 d G . P A 1
C5 C 0.01976(16) 0.41179(9) 0.1351(2) 0.0400(4) Uani 0.780(3) 1 d G . P A 1
H5 H -0.026982 0.423290 0.155700 0.048 Uiso 0.780(3) 1 calc R U P A 1
C6 C 0.04923(17) 0.37866(9) 0.17204(16) 0.0400(4) Uani 0.780(3) 1 d G . P A 1
H6 H 0.022636 0.367509 0.217962 0.048 Uiso 0.780(3) 1 calc R U P A 1
S1' S 0.1243(4) 0.31689(17) 0.1979(5) 0.0622(4) Uani 0.220(3) 1 d D . P A 2
O1' O 0.1811(11) 0.3310(5) 0.2616(12) 0.0891(9) Uani 0.220(3) 1 d D . P A 2
O2' O 0.0538(9) 0.2953(5) 0.2010(13) 0.0891(9) Uani 0.220(3) 1 d D . P A 2
O3' O 0.173(2) 0.2929(8) 0.1469(16) 0.0891(9) Uani 0.220(3) 1 d D . P A 2
C1' C 0.0968(6) 0.3618(3) 0.1585(6) 0.0400(4) Uani 0.220(3) 1 d G . P A 2
C2' C 0.1522(5) 0.3789(3) 0.1071(7) 0.0400(4) Uani 0.220(3) 1 d G . P A 2
H2' H 0.203738 0.368322 0.102847 0.048 Uiso 0.220(3) 1 calc R U P A 2
C3' C 0.1322(7) 0.4116(3) 0.0621(7) 0.0400(4) Uani 0.220(3) 1 d G . P A 2
H3' H 0.170023 0.423331 0.027002 0.048 Uiso 0.220(3) 1 calc R U P A 2
C4' C 0.0568(7) 0.4272(3) 0.0684(7) 0.0400(4) Uani 0.220(3) 1 d G . P A 2
C5' C 0.0014(6) 0.4100(3) 0.1197(8) 0.0400(4) Uani 0.220(3) 1 d G . P A 2
H5' H -0.050169 0.420673 0.123974 0.048 Uiso 0.220(3) 1 calc R U P A 2
C6' C 0.0214(6) 0.3774(3) 0.1647(7) 0.0400(4) Uani 0.220(3) 1 d G . P A 2
H6' H -0.016456 0.365664 0.199820 0.048 Uiso 0.220(3) 1 calc R U P A 2
S2 S 0.31894(7) 0.500000 0.32665(8) 0.0450(3) Uani 1 2 d S T P . .
O4 O 0.36239(15) 0.46514(8) 0.31344(19) 0.0561(7) Uani 1 1 d . . . . .
O5 O 0.2795(2) 0.500000 0.4080(2) 0.0569(10) Uani 1 2 d S T P . .
C7 C 0.02952(15) 0.46536(8) 0.03135(16) 0.0291(5) Uani 1 1 d . . . . .
C8 C 0.0591(2) 0.500000 0.0614(2) 0.0282(7) Uani 1 2 d S T P A .
C9 C 0.1229(2) 0.500000 0.1273(3) 0.0329(8) Uani 1 2 d S T P . .
C12 C 0.2412(2) 0.500000 0.2505(3) 0.0362(9) Uani 1 2 d S T P . .
C10 C 0.2017(2) 0.4981(5) 0.1053(3) 0.0330(7) Uani 0.5 1 d . . P A -1
H10 H 0.215520 0.495707 0.048037 0.040 Uiso 0.5 1 calc R U P A -1
C11 C 0.2608(2) 0.4997(7) 0.1672(3) 0.0330(7) Uani 0.5 1 d . . P A -1
H11 H 0.314871 0.500677 0.151812 0.040 Uiso 0.5 1 calc R U P A -1
C13 C 0.1628(3) 0.50720(14) 0.2725(3) 0.0330(7) Uani 0.5 1 d . . P A -1
H13 H 0.149836 0.512561 0.329015 0.040 Uiso 0.5 1 calc R U P A -1
C14 C 0.1037(3) 0.50638(16) 0.2101(3) 0.0330(7) Uani 0.5 1 d . . P A -1
H14 H 0.049934 0.510223 0.224578 0.040 Uiso 0.5 1 calc R U P A -1
S3 S 0.23424(7) 0.40561(4) 0.80484(8) 0.0700(4) Uani 1 1 d . . . . .
O6 O 0.1610(2) 0.40008(14) 0.7600(3) 0.0984(14) Uani 1 1 d . . . . .
O7 O 0.2266(2) 0.43567(10) 0.8676(2) 0.0804(11) Uani 1 1 d . . . . .
O8 O 0.2674(2) 0.37128(11) 0.8367(3) 0.0907(13) Uani 1 1 d . . . . .
S4 S 0.4882(4) 0.28735(13) 0.4888(4) 0.0538(12) Uani 0.3902(16) 1 d D U P A -1
O9 O 0.4299(6) 0.2758(2) 0.5486(6) 0.0719(15) Uani 0.3902(16) 1 d D . P A -1
O10 O 0.4611(6) 0.2777(2) 0.4046(6) 0.0719(15) Uani 0.3902(16) 1 d D . P A -1
O11 O 0.5674(6) 0.2747(2) 0.5131(6) 0.0719(15) Uani 0.3902(16) 1 d D . P A -1
S4' S 0.4736(11) 0.2876(5) 0.5042(12) 0.0538(12) Uani 0.1098(16) 1 d D . P A -2
O9' O 0.3896(12) 0.2840(8) 0.5083(19) 0.0719(15) Uani 0.1098(16) 1 d D . P A -2
O10' O 0.5096(18) 0.2690(9) 0.4352(16) 0.0719(15) Uani 0.1098(16) 1 d D . P A -2
O11' O 0.508(2) 0.2747(10) 0.5832(15) 0.0719(15) Uani 0.1098(16) 1 d D . P A -2
C15 C 0.3010(3) 0.42547(15) 0.7298(3) 0.0384(4) Uani 0.471(10) 1 d G U P B 1
C16 C 0.3809(3) 0.42921(19) 0.7505(3) 0.0384(4) Uani 0.471(10) 1 d G . P B 1
H16 H 0.400617 0.420042 0.802870 0.046 Uiso 0.471(10) 1 calc R U P B 1
C17 C 0.4321(2) 0.4464(2) 0.6945(4) 0.0384(4) Uani 0.471(10) 1 d G . P B 1
H17 H 0.486724 0.448922 0.708617 0.046 Uiso 0.471(10) 1 calc R U P B 1
C18 C 0.4033(3) 0.45978(15) 0.6178(3) 0.0384(4) Uani 0.471(10) 1 d G . P B 1
C19 C 0.3233(3) 0.4560(2) 0.5972(3) 0.0384(4) Uani 0.471(10) 1 d G . P B 1
H19 H 0.303643 0.465211 0.544760 0.046 Uiso 0.471(10) 1 calc R U P B 1
C20 C 0.2722(2) 0.4389(2) 0.6531(3) 0.0384(4) Uani 0.471(10) 1 d G . P B 1
H20 H 0.217535 0.436332 0.639011 0.046 Uiso 0.471(10) 1 calc R U P B 1
C15' C 0.3023(3) 0.42339(14) 0.7310(2) 0.0384(4) Uani 0.529(10) 1 d G . P B 2
C16' C 0.3737(3) 0.43844(18) 0.7605(2) 0.0384(4) Uani 0.529(10) 1 d G . P B 2
H16' H 0.387320 0.436873 0.818446 0.046 Uiso 0.529(10) 1 calc R U P B 2
C17' C 0.4253(3) 0.45578(17) 0.7052(3) 0.0384(4) Uani 0.529(10) 1 d G . P B 2
H17' H 0.474088 0.466068 0.725339 0.046 Uiso 0.529(10) 1 calc R U P B 2
C18' C 0.4054(3) 0.45807(13) 0.6204(3) 0.0384(4) Uani 0.529(10) 1 d G . P B 2
C19' C 0.3340(3) 0.4430(2) 0.5910(2) 0.0384(4) Uani 0.529(10) 1 d G . P B 2
H19' H 0.320430 0.444592 0.533031 0.046 Uiso 0.529(10) 1 calc R U P B 2
C20' C 0.2825(3) 0.4257(2) 0.6463(3) 0.0384(4) Uani 0.529(10) 1 d G . P B 2
H20' H 0.233661 0.415396 0.626137 0.046 Uiso 0.529(10) 1 calc R U P B 2
C21 C 0.45518(15) 0.47987(8) 0.55897(15) 0.0276(5) Uani 1 1 d . . . . .
C22 C 0.500000 0.45990(11) 0.500000 0.0262(7) Uani 1 2 d S T P A .
C23 C 0.4987(9) 0.41712(7) 0.5027(9) 0.0492(7) Uani 0.5 1 d G U P A -1
C24 C 0.5506(7) 0.39451(18) 0.5497(7) 0.0492(7) Uani 0.5 1 d G . P A -1
H24 H 0.589880 0.406089 0.584639 0.059 Uiso 0.5 1 calc R U P A -1
C25 C 0.5449(4) 0.35496(16) 0.5456(5) 0.0492(7) Uani 0.5 1 d G . P A -1
H25 H 0.580309 0.339506 0.577715 0.059 Uiso 0.5 1 calc R U P A -1
C26 C 0.4874(4) 0.33802(7) 0.4945(6) 0.0492(7) Uani 0.5 1 d G . P A -1
C27 C 0.4355(4) 0.36063(17) 0.4474(5) 0.0492(7) Uani 0.5 1 d G . P A -1
H27 H 0.396232 0.349052 0.412504 0.059 Uiso 0.5 1 calc R U P A -1
C28 C 0.4412(7) 0.40018(16) 0.4516(7) 0.0492(7) Uani 0.5 1 d G . P A -1
H28 H 0.405802 0.415635 0.419427 0.059 Uiso 0.5 1 calc R U P A -1
Ru1 Ru 0.500000 0.30780(2) 0.000000 0.03800(18) Uani 1 2 d S T P . .
N1 N 0.5422(2) 0.31092(8) 0.1210(2) 0.0458(7) Uani 1 1 d . . . . .
N2 N 0.43290(17) 0.35137(8) 0.0475(2) 0.0496(8) Uani 1 1 d . . . . .
N3 N 0.43096(15) 0.26224(7) 0.03446(18) 0.0369(6) Uani 1 1 d . . . . .
C29 C 0.5987(2) 0.28781(10) 0.1566(2) 0.0498(8) Uani 1 1 d . . . . .
H29 H 0.620068 0.267892 0.123525 0.060 Uiso 1 1 calc R U . . .
C30 C 0.6265(3) 0.29184(12) 0.2382(3) 0.0654(11) Uani 1 1 d . . . . .
H30 H 0.665629 0.275119 0.260922 0.079 Uiso 1 1 calc R U . . .
C31 C 0.5948(4) 0.32154(15) 0.2860(3) 0.0794(15) Uani 1 1 d . . . . .
H31 H 0.612959 0.325603 0.341969 0.095 Uiso 1 1 calc R U . . .
C32 C 0.5385(3) 0.34429(14) 0.2520(3) 0.0725(13) Uani 1 1 d . . . . .
H32 H 0.516601 0.364163 0.284804 0.087 Uiso 1 1 calc R U . . .
C33 C 0.5118(3) 0.33927(11) 0.1698(3) 0.0575(10) Uani 1 1 d . . . . .
C34 C 0.4508(2) 0.36213(11) 0.1271(3) 0.0560(10) Uani 1 1 d . . . . .
C35 C 0.4137(3) 0.39346(15) 0.1657(4) 0.0864(17) Uani 1 1 d . . . . .
H35 H 0.427459 0.400276 0.221724 0.104 Uiso 1 1 calc R U . . .
C36 C 0.3586(4) 0.41372(15) 0.1224(5) 0.097(2) Uani 1 1 d . . . . .
H36 H 0.332330 0.434700 0.147379 0.116 Uiso 1 1 calc R U . . .
C37 C 0.3413(3) 0.40289(14) 0.0394(4) 0.0790(16) Uani 1 1 d . . . . .
H37 H 0.303895 0.417099 0.006885 0.095 Uiso 1 1 calc R U . . .
C38 C 0.3786(2) 0.37150(11) 0.0046(3) 0.0601(11) Uani 1 1 d . . . . .
H38 H 0.365092 0.364125 -0.051143 0.072 Uiso 1 1 calc R U . . .
C39 C 0.3593(2) 0.26506(11) 0.0699(2) 0.0483(8) Uani 1 1 d . . . . .
H39 H 0.337904 0.289683 0.080134 0.058 Uiso 1 1 calc R U . . .
C40 C 0.3157(2) 0.23298(12) 0.0921(3) 0.0597(11) Uani 1 1 d . . . . .
H40 H 0.265105 0.235654 0.116420 0.072 Uiso 1 1 calc R U . . .
C41 C 0.3472(3) 0.19733(12) 0.0782(3) 0.0629(11) Uani 1 1 d . . . . .
H41 H 0.318199 0.175069 0.092414 0.075 Uiso 1 1 calc R U . . .
C42 C 0.4212(3) 0.19422(9) 0.0433(3) 0.0516(9) Uani 1 1 d . . . . .
H42 H 0.444313 0.169829 0.034709 0.062 Uiso 1 1 calc R U . . .
C43 C 0.46155(18) 0.22723(9) 0.0209(2) 0.0373(6) Uani 1 1 d . . . . .
C44 C 0.1838(4) 0.40605(18) 0.3875(3) 0.0808(14) Uani 1 1 d . U . . .
N4 N 0.2432(3) 0.40133(15) 0.3373(3) 0.0858(14) Uani 1 1 d . U . . .
H4A H 0.282403 0.417873 0.337590 0.103 Uiso 1 1 calc R U . . .
H4B H 0.243997 0.381599 0.303176 0.103 Uiso 1 1 calc R U . . .
N5 N 0.1267(4) 0.3787(2) 0.3900(3) 0.1069(18) Uani 1 1 d . U . . .
H5A H 0.130182 0.358324 0.358167 0.128 Uiso 1 1 calc R U . . .
H5B H 0.086231 0.381481 0.423522 0.128 Uiso 1 1 calc R U . . .
N6 N 0.1786(3) 0.43480(18) 0.4400(3) 0.107(2) Uani 1 1 d . U . . .
H6A H 0.216425 0.452080 0.442580 0.128 Uiso 1 1 calc R U . . .
H6B H 0.137348 0.436779 0.472693 0.128 Uiso 1 1 calc R U . . .
C45 C 0.1000(5) 0.500000 0.7186(6) 0.095(3) Uani 1 2 d S T P . .
N7 N 0.0789(3) 0.46626(19) 0.6838(3) 0.0992(18) Uani 1 1 d . . . . .
H7A H 0.092134 0.444738 0.708883 0.119 Uiso 1 1 calc R U . . .
H7B H 0.051873 0.465788 0.636178 0.119 Uiso 1 1 calc R U . . .
N8 N 0.1397(4) 0.500000 0.7885(4) 0.0777(16) Uani 1 2 d S T P . .
H8A H 0.152479 0.478243 0.812829 0.093 Uiso 0.5 1 calc R U P . .
H8B H 0.153887 0.521757 0.811953 0.093 Uiso 0.5 1 calc R U P . .
C46 C 0.2416(6) 0.2726(3) 0.4239(7) 0.0861(14) Uani 0.5 1 d D U P C -1
N9 N 0.1652(6) 0.2703(3) 0.4059(6) 0.0861(14) Uani 0.5 1 d D . P C -1
H9A H 0.146833 0.278723 0.357383 0.103 Uiso 0.5 1 calc R U P C -1
H9B H 0.132656 0.260319 0.442376 0.103 Uiso 0.5 1 calc R U P C -1
N10 N 0.2935(6) 0.2870(3) 0.3730(6) 0.0861(14) Uani 0.5 1 d D . P C -1
H10A H 0.278051 0.295791 0.323765 0.103 Uiso 0.5 1 calc R U P C -1
H10B H 0.343857 0.287836 0.388043 0.103 Uiso 0.5 1 calc R U P C -1
N11 N 0.2729(6) 0.2554(3) 0.4922(7) 0.0861(14) Uani 0.5 1 d D . P C -1
H11A H 0.324639 0.254525 0.499700 0.103 Uiso 0.5 1 calc R U P C -1
H11B H 0.241646 0.244995 0.529423 0.103 Uiso 0.5 1 calc R U P C -1
O12 O 0.000000 0.43789(12) 0.500000 0.0504(9) Uani 1 2 d S T P . .
O13 O 0.4555(8) 0.1708(3) 0.4764(7) 0.128(2) Uani 0.5 1 d D U P D -1
N12 N 0.3843(10) 0.1790(4) 0.3637(8) 0.128(2) Uani 0.5 1 d D . P D -1
C47 C 0.4523(11) 0.1842(5) 0.4057(9) 0.128(2) Uani 0.5 1 d D . P D -1
H47 H 0.495701 0.197380 0.382123 0.153 Uiso 0.5 1 calc R U P D -1
C48 C 0.3107(10) 0.1643(5) 0.3975(10) 0.128(2) Uani 0.5 1 d D . P D -1
H48A H 0.289069 0.144644 0.359777 0.192 Uiso 0.5 1 calc R U P D -1
H48B H 0.272443 0.185138 0.402475 0.192 Uiso 0.5 1 calc R U P D -1
H48C H 0.321265 0.153106 0.452878 0.192 Uiso 0.5 1 calc R U P D -1
C49 C 0.3771(16) 0.1918(5) 0.2766(9) 0.128(2) Uani 0.5 1 d D . P D -1
H49A H 0.421661 0.208656 0.263742 0.192 Uiso 0.5 1 calc R U P D -1
H49B H 0.327252 0.205767 0.268569 0.192 Uiso 0.5 1 calc R U P D -1
H49C H 0.377723 0.169625 0.239264 0.192 Uiso 0.5 1 calc R U P D -1
C50 C 0.402(2) 0.1662(9) 0.361(2) 0.062(6) Uani 0.116(8) 1 d D U P E 2
H50 H 0.424166 0.185582 0.395518 0.075 Uiso 0.116(8) 1 calc R U P E 2
O14 O 0.3506(16) 0.1758(9) 0.3041(16) 0.062(6) Uani 0.116(8) 1 d D . P E 2
O15 O 0.4242(15) 0.1322(7) 0.3715(16) 0.062(6) Uani 0.116(8) 1 d D . P E 2
H15A H 0.399583 0.117897 0.337777 0.075 Uiso 0.116(8) 1 calc R U P E 2
C51 C 0.450(3) 0.1971(17) 0.384(2) 0.114(11) Uani 0.141(11) 1 d D U P F 3
H51 H 0.497778 0.209796 0.401065 0.136 Uiso 0.141(11) 1 calc R U P F 3
O16 O 0.414(2) 0.1793(13) 0.439(2) 0.114(11) Uani 0.141(11) 1 d D . P F 3
O17 O 0.429(3) 0.1996(12) 0.310(2) 0.114(11) Uani 0.141(11) 1 d D . P F 3
H17A H 0.381489 0.205934 0.306605 0.170 Uiso 0.141(11) 1 calc R U P F 3
C52 C 0.1410(12) 0.2211(5) 0.6911(13) 0.116(4) Uani 0.349(10) 1 d D U P G 2
H52 H 0.090182 0.226812 0.667832 0.139 Uiso 0.349(10) 1 calc R U P G 2
O18 O 0.1446(10) 0.1924(4) 0.7360(10) 0.116(4) Uani 0.349(10) 1 d D . P G 2
H18A H 0.178494 0.177258 0.717214 0.174 Uiso 0.349(10) 1 calc R U P G 2
O19 O 0.1949(9) 0.2434(5) 0.6722(10) 0.116(4) Uani 0.349(10) 1 d D . P G 2

loop_
_atom_site_aniso_label
_atom_site_aniso_U_11
_atom_site_aniso_U_22
_atom_site_aniso_U_33
_atom_site_aniso_U_23
_atom_site_aniso_U_13
_atom_site_aniso_U_12
S1 0.0619(11) 0.0379(7) 0.0864(9) 0.0220(6) -0.0096(9) -0.0027(7)
O1 0.0894(18) 0.0611(14) 0.116(2) 0.0364(15) -0.0072(17) 0.0101(13)
O2 0.0894(18) 0.0611(14) 0.116(2) 0.0364(15) -0.0072(17) 0.0101(13)
O3 0.0894(18) 0.0611(14) 0.116(2) 0.0364(15) -0.0072(17) 0.0101(13)
C1 0.0404(9) 0.0384(8) 0.0413(8) 0.0070(6) 0.0100(7) 0.0038(7)
C2 0.0404(9) 0.0384(8) 0.0413(8) 0.0070(6) 0.0100(7) 0.0038(7)
C3 0.0404(9) 0.0384(8) 0.0413(8) 0.0070(6) 0.0100(7) 0.0038(7)
C4 0.0404(9) 0.0384(8) 0.0413(8) 0.0070(6) 0.0100(7) 0.0038(7)
C5 0.0404(9) 0.0384(8) 0.0413(8) 0.0070(6) 0.0100(7) 0.0038(7)
C6 0.0404(9) 0.0384(8) 0.0413(8) 0.0070(6) 0.0100(7) 0.0038(7)
S1' 0.0619(11) 0.0379(7) 0.0864(9) 0.0220(6) -0.0096(9) -0.0027(7)
O1' 0.0894(18) 0.0611(14) 0.116(2) 0.0364(15) -0.0072(17) 0.0101(13)
O2' 0.0894(18) 0.0611(14) 0.116(2) 0.0364(15) -0.0072(17) 0.0101(13)
O3' 0.0894(18) 0.0611(14) 0.116(2) 0.0364(15) -0.0072(17) 0.0101(13)
C1' 0.0404(9) 0.0384(8) 0.0413(8) 0.0070(6) 0.0100(7) 0.0038(7)
C2' 0.0404(9) 0.0384(8) 0.0413(8) 0.0070(6) 0.0100(7) 0.0038(7)
C3' 0.0404(9) 0.0384(8) 0.0413(8) 0.0070(6) 0.0100(7) 0.0038(7)
C4' 0.0404(9) 0.0384(8) 0.0413(8) 0.0070(6) 0.0100(7) 0.0038(7)
C5' 0.0404(9) 0.0384(8) 0.0413(8) 0.0070(6) 0.0100(7) 0.0038(7)
C6' 0.0404(9) 0.0384(8) 0.0413(8) 0.0070(6) 0.0100(7) 0.0038(7)
S2 0.0368(6) 0.0497(7) 0.0481(6) 0.000 -0.0126(5) 0.000
O4 0.0443(13) 0.0560(16) 0.0671(17) -0.0010(13) -0.0180(12) 0.0072(12)
O5 0.053(2) 0.073(3) 0.0443(18) 0.000 -0.0141(16) 0.000
C7 0.0244(11) 0.0341(14) 0.0292(11) -0.0005(10) 0.0066(10) -0.0001(10)
C8 0.0231(16) 0.0331(19) 0.0286(16) 0.000 0.0041(13) 0.000
C9 0.0250(17) 0.035(2) 0.039(2) 0.000 0.0006(15) 0.000
C12 0.0218(17) 0.042(2) 0.044(2) 0.000 -0.0024(15) 0.000
C10 0.0269(10) 0.0330(19) 0.0392(10) -0.0010(14) 0.0026(8) 0.0020(14)
C11 0.0269(10) 0.0330(19) 0.0392(10) -0.0010(14) 0.0026(8) 0.0020(14)
C13 0.0269(10) 0.0330(19) 0.0392(10) -0.0010(14) 0.0026(8) 0.0020(14)
C14 0.0269(10) 0.0330(19) 0.0392(10) -0.0010(14) 0.0026(8) 0.0020(14)
S3 0.0677(7) 0.0718(8) 0.0720(7) 0.0120(5) 0.0445(6) -0.0188(5)
O6 0.065(2) 0.120(3) 0.112(3) 0.015(3) 0.047(2) -0.031(2)
O7 0.099(3) 0.073(2) 0.0710(19) 0.0101(16) 0.0615(19) -0.0036(18)
O8 0.107(3) 0.062(2) 0.106(3) 0.0230(19) 0.062(2) -0.0171(19)
S4 0.074(3) 0.0345(7) 0.054(3) 0.0033(15) 0.022(2) 0.0018(14)
O9 0.100(4) 0.038(2) 0.078(3) -0.007(2) 0.013(3) 0.004(2)
O10 0.100(4) 0.038(2) 0.078(3) -0.007(2) 0.013(3) 0.004(2)
O11 0.100(4) 0.038(2) 0.078(3) -0.007(2) 0.013(3) 0.004(2)
S4' 0.074(3) 0.0345(7) 0.054(3) 0.0033(15) 0.022(2) 0.0018(14)
O9' 0.100(4) 0.038(2) 0.078(3) -0.007(2) 0.013(3) 0.004(2)
O10' 0.100(4) 0.038(2) 0.078(3) -0.007(2) 0.013(3) 0.004(2)
O11' 0.100(4) 0.038(2) 0.078(3) -0.007(2) 0.013(3) 0.004(2)
C15 0.0367(7) 0.0381(10) 0.0409(7) 0.0024(6) 0.0184(6) -0.0036(6)
C16 0.0367(7) 0.0381(10) 0.0409(7) 0.0024(6) 0.0184(6) -0.0036(6)
C17 0.0367(7) 0.0381(10) 0.0409(7) 0.0024(6) 0.0184(6) -0.0036(6)
C18 0.0367(7) 0.0381(10) 0.0409(7) 0.0024(6) 0.0184(6) -0.0036(6)
C19 0.0367(7) 0.0381(10) 0.0409(7) 0.0024(6) 0.0184(6) -0.0036(6)
C20 0.0367(7) 0.0381(10) 0.0409(7) 0.0024(6) 0.0184(6) -0.0036(6)
C15' 0.0367(7) 0.0381(10) 0.0409(7) 0.0024(6) 0.0184(6) -0.0036(6)
C16' 0.0367(7) 0.0381(10) 0.0409(7) 0.0024(6) 0.0184(6) -0.0036(6)
C17' 0.0367(7) 0.0381(10) 0.0409(7) 0.0024(6) 0.0184(6) -0.0036(6)
C18' 0.0367(7) 0.0381(10) 0.0409(7) 0.0024(6) 0.0184(6) -0.0036(6)
C19' 0.0367(7) 0.0381(10) 0.0409(7) 0.0024(6) 0.0184(6) -0.0036(6)
C20' 0.0367(7) 0.0381(10) 0.0409(7) 0.0024(6) 0.0184(6) -0.0036(6)
C21 0.0264(12) 0.0309(14) 0.0259(11) -0.0010(9) 0.0086(9) 0.0012(10)
C22 0.0252(16) 0.0265(17) 0.0272(15) 0.000 0.0067(13) 0.000
C23 0.0540(19) 0.0275(12) 0.0656(14) -0.0028(18) -0.0106(13) -0.0009(15)
C24 0.0540(19) 0.0275(12) 0.0656(14) -0.0028(18) -0.0106(13) -0.0009(15)
C25 0.0540(19) 0.0275(12) 0.0656(14) -0.0028(18) -0.0106(13) -0.0009(15)
C26 0.0540(19) 0.0275(12) 0.0656(14) -0.0028(18) -0.0106(13) -0.0009(15)
C27 0.0540(19) 0.0275(12) 0.0656(14) -0.0028(18) -0.0106(13) -0.0009(15)
C28 0.0540(19) 0.0275(12) 0.0656(14) -0.0028(18) -0.0106(13) -0.0009(15)
Ru1 0.0323(2) 0.0221(2) 0.0604(3) 0.000 0.02175(17) 0.000
N1 0.0455(17) 0.0287(13) 0.0640(18) -0.0089(11) 0.0244(14) -0.0010(10)
N2 0.0394(14) 0.0250(13) 0.085(2) 0.0037(13) 0.0314(14) 0.0039(11)
N3 0.0318(12) 0.0271(12) 0.0520(14) 0.0080(10) 0.0106(10) 0.0002(10)
C29 0.059(2) 0.0343(16) 0.057(2) -0.0033(14) 0.0148(16) -0.0008(15)
C30 0.087(3) 0.041(2) 0.068(3) -0.0032(18) 0.010(2) 0.001(2)
C31 0.127(5) 0.060(3) 0.052(2) -0.006(2) 0.020(3) -0.002(3)
C32 0.099(4) 0.053(2) 0.067(3) -0.020(2) 0.034(3) 0.005(2)
C33 0.066(2) 0.0357(17) 0.072(2) -0.0098(16) 0.036(2) 0.0041(16)
C34 0.054(2) 0.0363(18) 0.079(3) -0.0126(17) 0.0332(19) 0.0032(15)
C35 0.082(3) 0.053(3) 0.125(5) -0.028(3) 0.041(3) 0.013(2)
C36 0.078(4) 0.053(3) 0.162(6) -0.022(3) 0.041(4) 0.027(3)
C37 0.054(2) 0.047(2) 0.137(5) 0.012(3) 0.030(3) 0.020(2)
C38 0.0433(18) 0.0359(18) 0.102(3) 0.0165(19) 0.0312(19) 0.0089(15)
C39 0.0355(16) 0.0439(19) 0.066(2) 0.0174(16) 0.0168(15) 0.0034(13)
C40 0.0410(18) 0.055(2) 0.084(3) 0.022(2) 0.0183(18) -0.0052(16)
C41 0.060(3) 0.047(2) 0.082(3) 0.025(2) 0.011(2) -0.0159(18)
C42 0.062(2) 0.0281(17) 0.065(2) 0.0115(14) 0.0028(19) -0.0059(14)
C43 0.0404(16) 0.0268(13) 0.0447(15) 0.0057(11) -0.0004(12) -0.0026(11)
C44 0.086(3) 0.088(3) 0.068(2) 0.011(2) -0.016(2) -0.026(3)
N4 0.077(3) 0.076(3) 0.104(3) 0.019(2) -0.023(2) -0.022(2)
N5 0.114(4) 0.129(4) 0.077(3) 0.010(3) 0.006(3) -0.055(3)
N6 0.113(4) 0.140(5) 0.067(3) 0.005(3) -0.015(3) -0.059(4)
C45 0.053(4) 0.151(9) 0.083(5) 0.000 0.039(4) 0.000
N7 0.062(3) 0.155(6) 0.082(3) -0.012(3) 0.027(2) -0.015(3)
N8 0.071(4) 0.079(4) 0.085(4) 0.000 0.033(3) 0.000
C46 0.107(3) 0.068(3) 0.082(3) 0.018(2) -0.007(2) -0.004(2)
N9 0.107(3) 0.068(3) 0.082(3) 0.018(2) -0.007(2) -0.004(2)
N10 0.107(3) 0.068(3) 0.082(3) 0.018(2) -0.007(2) -0.004(2)
N11 0.107(3) 0.068(3) 0.082(3) 0.018(2) -0.007(2) -0.004(2)
O12 0.055(2) 0.065(2) 0.0314(14) 0.000 -0.0013(14) 0.000
O13 0.165(6) 0.110(4) 0.108(4) -0.020(4) 0.007(4) -0.004(4)
N12 0.165(6) 0.110(4) 0.108(4) -0.020(4) 0.007(4) -0.004(4)
C47 0.165(6) 0.110(4) 0.108(4) -0.020(4) 0.007(4) -0.004(4)
C48 0.165(6) 0.110(4) 0.108(4) -0.020(4) 0.007(4) -0.004(4)
C49 0.165(6) 0.110(4) 0.108(4) -0.020(4) 0.007(4) -0.004(4)
C50 0.064(7) 0.066(7) 0.057(7) 0.001(4) 0.000(4) -0.007(4)
O14 0.064(7) 0.066(7) 0.057(7) 0.001(4) 0.000(4) -0.007(4)
O15 0.064(7) 0.066(7) 0.057(7) 0.001(4) 0.000(4) -0.007(4)
C51 0.115(12) 0.111(12) 0.115(11) 0.001(5) -0.002(5) 0.002(5)
O16 0.115(12) 0.111(12) 0.115(11) 0.001(5) -0.002(5) 0.002(5)
O17 0.115(12) 0.111(12) 0.115(11) 0.001(5) -0.002(5) 0.002(5)
C52 0.118(6) 0.104(5) 0.125(6) 0.007(4) -0.012(4) -0.020(4)
O18 0.118(6) 0.104(5) 0.125(6) 0.007(4) -0.012(4) -0.020(4)
O19 0.118(6) 0.104(5) 0.125(6) 0.007(4) -0.012(4) -0.020(4)

loop_
_atom_type_symbol
_atom_type_description
_atom_type_scat_dispersion_real
_atom_type_scat_dispersion_imag
_atom_type_scat_source
C C 0.0033 0.0016 'International Tables Vol C Tables 4.2.6.8 and 6.1.1.4'
H H 0.0000 0.0000 'International Tables Vol C Tables 4.2.6.8 and 6.1.1.4'
N N 0.0061 0.0033 'International Tables Vol C Tables 4.2.6.8 and 6.1.1.4'
O O 0.0106 0.0060 'International Tables Vol C Tables 4.2.6.8 and 6.1.1.4'
Ru Ru -1.2594 0.8363 'International Tables Vol C Tables 4.2.6.8 and 6.1.1.4'
S S 0.1246 0.1234 'International Tables Vol C Tables 4.2.6.8 and 6.1.1.4'

loop_
_geom_angle_atom_site_label_1
_geom_angle_atom_site_label_2
_geom_angle_atom_site_label_3
_geom_angle
_geom_angle_site_symmetry_1
_geom_angle_site_symmetry_3
_geom_angle_publ_flag
O3 S1 O2 121.7(4) . . ?
O3 S1 O1 107.6(5) . . ?
O2 S1 O1 108.1(3) . . ?
O3 S1 C1 105.7(3) . . ?
O2 S1 C1 106.7(2) . . ?
O1 S1 C1 105.9(2) . . ?
C2 C1 C6 120.0 . . ?
C2 C1 S1 119.24(16) . . ?
C6 C1 S1 120.52(16) . . ?
C1 C2 C3 120.0 . . ?
C1 C2 H2 120.0 . . ?
C3 C2 H2 120.0 . . ?
C4 C3 C2 120.0 . . ?
C4 C3 H3 120.0 . . ?
C2 C3 H3 120.0 . . ?
C3 C4 C5 120.0 . . ?
C3 C4 C7 120.0(2) . . ?
C5 C4 C7 119.9(2) . . ?
C6 C5 C4 120.0 . . ?
C6 C5 H5 120.0 . . ?
C4 C5 H5 120.0 . . ?
C5 C6 C1 120.0 . . ?
C5 C6 H6 120.0 . . ?
C1 C6 H6 120.0 . . ?
O2' S1' O3' 102(2) . . ?
O2' S1' O1' 134.1(12) . . ?
O3' S1' O1' 102.2(19) . . ?
O2' S1' C1' 106.0(8) . . ?
O3' S1' C1' 118.1(11) . . ?
O1' S1' C1' 96.4(8) . . ?
C2' C1' C6' 120.0 . . ?
C2' C1' S1' 115.0(6) . . ?
C6' C1' S1' 124.2(6) . . ?
C1' C2' C3' 120.0 . . ?
C1' C2' H2' 120.0 . . ?
C3' C2' H2' 120.0 . . ?
C4' C3' C2' 120.0 . . ?
C4' C3' H3' 120.0 . . ?
C2' C3' H3' 120.0 . . ?
C5' C4' C3' 120.0 . . ?
C5' C4' C7 113.8(8) . . ?
C3' C4' C7 125.8(8) . . ?
C4' C5' C6' 120.0 . . ?
C4' C5' H5' 120.0 . . ?
C6' C5' H5' 120.0 . . ?
C5' C6' C1' 120.0 . . ?
C5' C6' H6' 120.0 . . ?
C1' C6' H6' 120.0 . . ?
O4 S2 O4 115.7(2) . 6_565 ?
O4 S2 O5 111.66(15) . . ?
O4 S2 O5 111.66(15) 6_565 . ?
O4 S2 C12 105.80(13) . . ?
O4 S2 C12 105.80(13) 6_565 . ?
O5 S2 C12 105.3(2) . . ?
C8 C7 C7 119.47(17) . 2 ?
C8 C7 C4 120.5(3) . . ?
C7 C7 C4 119.97(18) 2 . ?
C8 C7 C4' 121.7(6) . . ?
C7 C7 C4' 118.8(5) 2 . ?
C7 C8 C7 121.1(3) . 6_565 ?
C7 C8 C9 119.47(17) . . ?
C7 C8 C9 119.47(17) 6_565 . ?
C10 C9 C14 119.5(4) . . ?
C10 C9 C8 120.5(4) . . ?
C14 C9 C8 119.6(4) . . ?
C11 C12 C13 119.2(4) . . ?
C11 C12 S2 118.4(3) . . ?
C13 C12 S2 121.4(4) . . ?
C9 C10 C11 119.9(4) . . ?
C9 C10 H10 120.1 . . ?
C11 C10 H10 120.1 . . ?
C12 C11 C10 120.3(4) . . ?
C12 C11 H11 119.8 . . ?
C10 C11 H11 119.8 . . ?
C14 C13 C12 119.0(5) . . ?
C14 C13 H13 120.5 . . ?
C12 C13 H13 120.5 . . ?
C9 C14 C13 120.5(4) . . ?
C9 C14 H14 119.8 . . ?
C13 C14 H14 119.8 . . ?
O8 S3 O6 113.4(3) . . ?
O8 S3 O7 113.9(2) . . ?
O6 S3 O7 110.8(3) . . ?
O8 S3 C15' 106.2(2) . . ?
O6 S3 C15' 106.3(2) . . ?
O7 S3 C15' 105.5(2) . . ?
O8 S3 C15 108.6(2) . . ?
O6 S3 C15 105.4(2) . . ?
O7 S3 C15 104.0(2) . . ?
O9 S4 O10 109.9(7) . . ?
O9 S4 O11 111.9(7) . . ?
O10 S4 O11 116.7(7) . . ?
O9 S4 C26 103.9(6) . . ?
O10 S4 C26 106.0(5) . . ?
O11 S4 C26 107.5(5) . . ?
O10' S4' O9' 115.7(15) . . ?
O10' S4' O11' 111.0(14) . . ?
O9' S4' O11' 108.6(14) . . ?
C16 C15 C20 120.0 . . ?
C16 C15 S3 119.7(3) . . ?
C20 C15 S3 120.2(3) . . ?
C15 C16 C17 120.0 . . ?
C15 C16 H16 120.0 . . ?
C17 C16 H16 120.0 . . ?
C16 C17 C18 120.0 . . ?
C16 C17 H17 120.0 . . ?
C18 C17 H17 120.0 . . ?
C17 C18 C19 120.0 . . ?
C17 C18 C21 121.3(4) . . ?
C19 C18 C21 118.6(4) . . ?
C20 C19 C18 120.0 . . ?
C20 C19 H19 120.0 . . ?
C18 C19 H19 120.0 . . ?
C19 C20 C15 120.0 . . ?
C19 C20 H20 120.0 . . ?
C15 C20 H20 120.0 . . ?
C16' C15' C20' 120.0 . . ?
C16' C15' S3 118.5(3) . . ?
C20' C15' S3 121.2(3) . . ?
C17' C16' C15' 120.0 . . ?
C17' C16' H16' 120.0 . . ?
C15' C16' H16' 120.0 . . ?
C18' C17' C16' 120.0 . . ?
C18' C17' H17' 120.0 . . ?
C16' C17' H17' 120.0 . . ?
C17' C18' C19' 120.0 . . ?
C17' C18' C21 122.3(3) . . ?
C19' C18' C21 117.5(3) . . ?
C20' C19' C18' 120.0 . . ?
C20' C19' H19' 120.0 . . ?
C18' C19' H19' 120.0 . . ?
C19' C20' C15' 120.0 . . ?
C19' C20' H20' 120.0 . . ?
C15' C20' H20' 120.0 . . ?
C22 C21 C21 119.87(17) . 6_565 ?
C22 C21 C18 121.5(3) . . ?
C21 C21 C18 118.5(2) 6_565 . ?
C22 C21 C18' 119.7(3) . . ?
C21 C21 C18' 120.4(2) 6_565 . ?
C21 C22 C21 120.3(3) . 2_656 ?
C21 C22 C23 118.1(7) . . ?
C21 C22 C23 121.7(7) 2_656 . ?
C24 C23 C28 120.0 . . ?
C24 C23 C22 125.2(7) . . ?
C28 C23 C22 114.8(7) . . ?
C23 C24 C25 120.0 . . ?
C23 C24 H24 120.0 . . ?
C25 C24 H24 120.0 . . ?
C26 C25 C24 120.0 . . ?
C26 C25 H25 120.0 . . ?
C24 C25 H25 120.0 . . ?
C25 C26 C27 120.0 . . ?
C25 C26 S4 116.7(4) . . ?
C27 C26 S4 123.2(4) . . ?
C28 C27 C26 120.0 . . ?
C28 C27 H27 120.0 . . ?
C26 C27 H27 120.0 . . ?
C27 C28 C23 120.0 . . ?
C27 C28 H28 120.0 . . ?
C23 C28 H28 120.0 . . ?
N1 Ru1 N1 173.89(15) . 2_655 ?
N1 Ru1 N2 78.32(13) . . ?
N1 Ru1 N2 97.08(13) 2_655 . ?
N1 Ru1 N2 97.08(13) . 2_655 ?
N1 Ru1 N2 78.32(13) 2_655 2_655 ?
N2 Ru1 N2 84.00(15) . 2_655 ?
N1 Ru1 N3 95.98(11) . 2_655 ?
N1 Ru1 N3 88.77(11) 2_655 2_655 ?
N2 Ru1 N3 173.84(12) . 2_655 ?
N2 Ru1 N3 99.14(11) 2_655 2_655 ?
N1 Ru1 N3 88.77(11) . . ?
N1 Ru1 N3 95.98(11) 2_655 . ?
N2 Ru1 N3 99.14(11) . . ?
N2 Ru1 N3 173.84(12) 2_655 . ?
N3 Ru1 N3 78.24(15) 2_655 . ?
C29 N1 C33 117.4(4) . . ?
C29 N1 Ru1 126.0(2) . . ?
C33 N1 Ru1 116.6(3) . . ?
C38 N2 C34 118.2(3) . . ?
C38 N2 Ru1 125.6(3) . . ?
C34 N2 Ru1 116.0(3) . . ?
C39 N3 C43 118.9(3) . . ?
C39 N3 Ru1 124.9(2) . . ?
C43 N3 Ru1 116.2(2) . . ?
N1 C29 C30 123.6(4) . . ?
N1 C29 H29 118.2 . . ?
C30 C29 H29 118.2 . . ?
C29 C30 C31 117.5(5) . . ?
C29 C30 H30 121.3 . . ?
C31 C30 H30 121.3 . . ?
C32 C31 C30 119.6(5) . . ?
C32 C31 H31 120.2 . . ?
C30 C31 H31 120.2 . . ?
C31 C32 C33 121.3(4) . . ?
C31 C32 H32 119.3 . . ?
C33 C32 H32 119.3 . . ?
N1 C33 C32 120.7(4) . . ?
N1 C33 C34 113.6(4) . . ?
C32 C33 C34 125.7(3) . . ?
N2 C34 C35 122.2(5) . . ?
N2 C34 C33 115.4(3) . . ?
C35 C34 C33 122.4(5) . . ?
C36 C35 C34 119.5(6) . . ?
C36 C35 H35 120.3 . . ?
C34 C35 H35 120.3 . . ?
C35 C36 C37 118.1(4) . . ?
C35 C36 H36 120.9 . . ?
C37 C36 H36 120.9 . . ?
C38 C37 C36 120.2(5) . . ?
C38 C37 H37 119.9 . . ?
C36 C37 H37 119.9 . . ?
N2 C38 C37 121.7(5) . . ?
N2 C38 H38 119.1 . . ?
C37 C38 H38 119.1 . . ?
N3 C39 C40 122.0(3) . . ?
N3 C39 H39 119.0 . . ?
C40 C39 H39 119.0 . . ?
C41 C40 C39 119.0(4) . . ?
C41 C40 H40 120.5 . . ?
C39 C40 H40 120.5 . . ?
C40 C41 C42 119.4(3) . . ?
C40 C41 H41 120.3 . . ?
C42 C41 H41 120.3 . . ?
C41 C42 C43 119.2(3) . . ?
C41 C42 H42 120.4 . . ?
C43 C42 H42 120.4 . . ?
N3 C43 C42 121.5(3) . . ?
N3 C43 C43 114.61(17) . 2_655 ?
C42 C43 C43 123.8(2) . 2_655 ?
N4 C44 N6 123.3(6) . . ?
N4 C44 N5 118.8(6) . . ?
N6 C44 N5 117.7(6) . . ?
C44 N4 H4A 120.0 . . ?
C44 N4 H4B 120.0 . . ?
H4A N4 H4B 120.0 . . ?
C44 N5 H5A 120.0 . . ?
C44 N5 H5B 120.0 . . ?
H5A N5 H5B 120.0 . . ?
C44 N6 H6A 120.0 . . ?
C44 N6 H6B 120.0 . . ?
H6A N6 H6B 120.0 . . ?
N8 C45 N7 118.9(5) . . ?
N8 C45 N7 118.9(5) . 6_565 ?
N7 C45 N7 122.1(10) . 6_565 ?
C45 N7 H7A 120.0 . . ?
C45 N7 H7B 120.0 . . ?
H7A N7 H7B 120.0 . . ?
C45 N8 H8A 120.0 . . ?
C45 N8 H8B 120.0 . . ?
H8A N8 H8B 120.0 . . ?
N10 C46 N9 123.5(9) . . ?
N10 C46 N11 114.7(10) . . ?
N9 C46 N11 121.2(9) . . ?
C46 N9 H9A 120.0 . . ?
C46 N9 H9B 120.0 . . ?
H9A N9 H9B 120.0 . . ?
C46 N10 H10A 120.0 . . ?
C46 N10 H10B 120.0 . . ?
H10A N10 H10B 120.0 . . ?
C46 N11 H11A 120.0 . . ?
C46 N11 H11B 120.0 . . ?
H11A N11 H11B 120.0 . . ?
C47 N12 C48 126.5(15) . . ?
C47 N12 C49 119.5(16) . . ?
C48 N12 C49 113.8(16) . . ?
O13 C47 N12 115.9(17) . . ?
O13 C47 H47 122.0 . . ?
N12 C47 H47 122.0 . . ?
N12 C48 H48A 109.5 . . ?
N12 C48 H48B 109.5 . . ?
H48A C48 H48B 109.5 . . ?
N12 C48 H48C 109.5 . . ?
H48A C48 H48C 109.5 . . ?
H48B C48 H48C 109.5 . . ?
N12 C49 H49A 109.5 . . ?
N12 C49 H49B 109.5 . . ?
H49A C49 H49B 109.5 . . ?
N12 C49 H49C 109.5 . . ?
H49A C49 H49C 109.5 . . ?
H49B C49 H49C 109.5 . . ?
O15 C50 O14 123(3) . . ?
O15 C50 H50 118.7 . . ?
O14 C50 H50 118.7 . . ?
C50 O15 H15A 109.5 . . ?
O17 C51 O16 125(2) . . ?
O17 C51 H51 117.3 . . ?
O16 C51 H51 117.3 . . ?
C51 O17 H17A 109.5 . . ?
O18 C52 O19 129(2) . . ?
O18 C52 H52 115.7 . . ?
O19 C52 H52 115.7 . . ?
C52 O18 H18A 109.5 . . ?

loop_
_geom_bond_atom_site_label_1
_geom_bond_atom_site_label_2
_geom_bond_distance
_geom_bond_site_symmetry_2
_geom_bond_publ_flag
S1 O3 1.423(8) . ?
S1 O2 1.460(6) . ?
S1 O1 1.477(6) . ?
S1 C1 1.775(2) . ?
C1 C2 1.3900 . ?
C1 C6 1.3900 . ?
C2 C3 1.3900 . ?
C2 H2 0.9500 . ?
C3 C4 1.3900 . ?
C3 H3 0.9500 . ?
C4 C5 1.3900 . ?
C4 C7 1.508(3) . ?
C5 C6 1.3900 . ?
C5 H5 0.9500 . ?
C6 H6 0.9500 . ?
S1' O2' 1.411(13) . ?
S1' O3' 1.441(15) . ?
S1' O1' 1.471(13) . ?
S1' C1' 1.754(10) . ?
C1' C2' 1.3900 . ?
C1' C6' 1.3900 . ?
C2' C3' 1.3900 . ?
C2' H2' 0.9500 . ?
C3' C4' 1.3900 . ?
C3' H3' 0.9500 . ?
C4' C5' 1.3900 . ?
C4' C7 1.529(8) . ?
C5' C6' 1.3900 . ?
C5' H5' 0.9500 . ?
C6' H6' 0.9500 . ?
S2 O4 1.442(3) . ?
S2 O4 1.442(3) 6_565 ?
S2 O5 1.469(4) . ?
S2 C12 1.772(4) . ?
C7 C8 1.394(3) . ?
C7 C7 1.400(5) 2 ?
C8 C9 1.492(5) . ?
C9 C10 1.384(6) . ?
C9 C14 1.384(6) . ?
C12 C11 1.376(6) . ?
C12 C13 1.400(6) . ?
C10 C11 1.392(6) . ?
C10 H10 0.9500 . ?
C11 H11 0.9500 . ?
C13 C14 1.397(7) . ?
C13 H13 0.9500 . ?
C14 H14 0.9500 . ?
S3 O8 1.417(4) . ?
S3 O6 1.431(5) . ?
S3 O7 1.460(4) . ?
S3 C15' 1.773(3) . ?
S3 C15 1.799(3) . ?
S4 O9 1.440(9) . ?
S4 O10 1.452(10) . ?
S4 O11 1.454(10) . ?
S4 C26 1.777(5) . ?
S4' O10' 1.425(13) . ?
S4' O9' 1.426(14) . ?
S4' O11' 1.452(14) . ?
C15 C16 1.3900 . ?
C15 C20 1.3900 . ?
C16 C17 1.3900 . ?
C16 H16 0.9500 . ?
C17 C18 1.3900 . ?
C17 H17 0.9500 . ?
C18 C19 1.3900 . ?
C18 C21 1.474(4) . ?
C19 C20 1.3900 . ?
C19 H19 0.9500 . ?
C20 H20 0.9500 . ?
C15' C16' 1.3900 . ?
C15' C20' 1.3900 . ?
C16' C17' 1.3900 . ?
C16' H16' 0.9500 . ?
C17' C18' 1.3900 . ?
C17' H17' 0.9500 . ?
C18' C19' 1.3900 . ?
C18' C21 1.510(4) . ?
C19' C20' 1.3900 . ?
C19' H19' 0.9500 . ?
C20' H20' 0.9500 . ?
C21 C22 1.404(3) . ?
C21 C21 1.410(5) 6_565 ?
C22 C23 1.499(4) . ?
C23 C24 1.3900 . ?
C23 C28 1.3900 . ?
C24 C25 1.3900 . ?
C24 H24 0.9500 . ?
C25 C26 1.3900 . ?
C25 H25 0.9500 . ?
C26 C27 1.3900 . ?
C27 C28 1.3900 . ?
C27 H27 0.9500 . ?
C28 H28 0.9500 . ?
Ru1 N1 2.049(4) . ?
Ru1 N1 2.049(4) 2_655 ?
Ru1 N2 2.053(3) . ?
Ru1 N2 2.053(3) 2_655 ?
Ru1 N3 2.057(3) 2_655 ?
Ru1 N3 2.057(3) . ?
N1 C29 1.367(5) . ?
N1 C33 1.367(4) . ?
N2 C38 1.336(5) . ?
N2 C34 1.354(5) . ?
N3 C39 1.348(4) . ?
N3 C43 1.350(4) . ?
C29 C30 1.382(6) . ?
C29 H29 0.9500 . ?
C30 C31 1.402(7) . ?
C30 H30 0.9500 . ?
C31 C32 1.347(8) . ?
C31 H31 0.9500 . ?
C32 C33 1.389(7) . ?
C32 H32 0.9500 . ?
C33 C34 1.464(6) . ?
C34 C35 1.410(5) . ?
C35 C36 1.351(9) . ?
C35 H35 0.9500 . ?
C36 C37 1.403(10) . ?
C36 H36 0.9500 . ?
C37 C38 1.388(6) . ?
C37 H37 0.9500 . ?
C38 H38 0.9500 . ?
C39 C40 1.392(5) . ?
C39 H39 0.9500 . ?
C40 C41 1.376(7) . ?
C40 H40 0.9500 . ?
C41 C42 1.382(6) . ?
C41 H41 0.9500 . ?
C42 C43 1.392(4) . ?
C42 H42 0.9500 . ?
C43 C43 1.470(6) 2_655 ?
C44 N4 1.305(8) . ?
C44 N6 1.314(8) . ?
C44 N5 1.359(7) . ?
N4 H4A 0.8800 . ?
N4 H4B 0.8800 . ?
N5 H5A 0.8800 . ?
N5 H5B 0.8800 . ?
N6 H6A 0.8800 . ?
N6 H6B 0.8800 . ?
C45 N8 1.292(12) . ?
C45 N7 1.351(7) . ?
C45 N7 1.351(7) 6_565 ?
N7 H7A 0.8800 . ?
N7 H7B 0.8800 . ?
N8 H8A 0.8800 . ?
N8 H8B 0.8800 . ?
C46 N10 1.306(11) . ?
C46 N9 1.319(11) . ?
C46 N11 1.345(11) . ?
N9 H9A 0.8800 . ?
N9 H9B 0.8800 . ?
N10 H10A 0.8800 . ?
N10 H10B 0.8800 . ?
N11 H11A 0.8800 . ?
N11 H11B 0.8800 . ?
O13 C47 1.221(9) . ?
N12 C47 1.332(10) . ?
N12 C48 1.456(9) . ?
N12 C49 1.463(9) . ?
C47 H47 0.9500 . ?
C48 H48A 0.9800 . ?
C48 H48B 0.9800 . ?
C48 H48C 0.9800 . ?
C49 H49A 0.9800 . ?
C49 H49B 0.9800 . ?
C49 H49C 0.9800 . ?
C50 O15 1.260(19) . ?
C50 O14 1.284(19) . ?
C50 H50 0.9500 . ?
O15 H15A 0.8400 . ?
C51 O17 1.240(10) . ?
C51 O16 1.241(10) . ?
C51 H51 0.9500 . ?
O17 H17A 0.8400 . ?
C52 O18 1.234(9) . ?
C52 O19 1.240(9) . ?
C52 H52 0.9500 . ?
O18 H18A 0.8400 . ?
